data_7020106
loop_
_publ_author_name
'Garc\'ia-Ramos, Juan Carlos'
'Toledano-Maga\~na, Yanis'
'Talavera-Contreras, Luis Gabriel'
'Flores-\'Alamo, Marcos'
'Ram\'irez-Delgado, Vanessa'
'Morales-Le\'on, Emmanuel'
'Ortiz-Frade, Luis'
'Guti\'errez, Anllely Grizett'
'V\'azquez-Aguirre, Adriana'
'Mej\'ia, Carmen'
'Carrero, Julio C\'esar'
'Laclette, Juan Pedro'
'Moreno-Esparza, Rafael'
'Ruiz-Azuara, Lena'

_publ_section_title
;
 Potential cytotoxic and amoebicide activity of first row transition metal
 compounds with 2,9-bis-(2',5'-diazahexanyl)-1,1-phenanthroline (L1).
;
_journal_issue 34
_journal_name_full 'Dalton transactions (Cambridge, England : 2003)'
_journal_page_first 10164
_journal_page_last 10174
_journal_paper_doi 10.1039/c2dt30224a
_journal_volume 41
_journal_year 2012
_chemical_compound_source 'synthesis as described'
_chemical_formula_moiety 'C20 H27 N6 Ni, 2(F6 P)'
_chemical_formula_sum 'C20 H27 F12 N6 Ni P2'
_chemical_formula_weight 700.13
_chemical_name_systematic
;

(2,9-bis(2',5'-diazahexanyl)-1,10-phenanthroline)-nickel(II)

bis(hexafluorophosphate)

;
_space_group_crystal_system monoclinic
_space_group_IT_number 14
_space_group_name_Hall '-P 2yn'
_space_group_name_H-M_alt 'P 1 21/n 1'
_symmetry_space_group_name_Hall '-P 2yn'
_symmetry_space_group_name_H-M 'P 1 21/n 1'
_atom_sites_solution_hydrogens geom
_atom_sites_solution_primary direct
_atom_sites_solution_secondary difmap
_audit_conform_dict_location ftp://ftp.iucr.org/pub/cif_core.dic
_audit_conform_dict_name cif_core.dic
_audit_conform_dict_version 2.4
_audit_creation_date 2011-06-03T15:31:23-00:00
_audit_creation_method 'WinGX routine CIF_UPDATE'
_cell_angle_alpha 90
_cell_angle_beta 93.802(3)
_cell_angle_gamma 90
_cell_formula_units_Z 4
_cell_length_a 8.8678(2)
_cell_length_b 24.4763(6)
_cell_length_c 12.1043(4)
_cell_measurement_reflns_used 7952
_cell_measurement_temperature 90(2)
_cell_measurement_theta_max 25.9954
_cell_measurement_theta_min 3.3744
_cell_measurement_wavelength 0.71073
_cell_volume 2621.47(12)
_computing_cell_refinement
;

CrysAlisPro, Oxford Diffraction Ltd.,

Version 1.171.33.66 (release 28-04-2010 CrysAlis171 .NET)

(compiled Apr 28 2010,14:27:37)

;
_computing_data_collection
;

CrysAlisPro, Oxford Diffraction Ltd.,

Version 1.171.33.66 (release 28-04-2010 CrysAlis171 .NET)

(compiled Apr 28 2010,14:27:37)

;
_computing_data_reduction
;

CrysAlisPro, Oxford Diffraction Ltd.,

Version 1.171.33.66 (release 28-04-2010 CrysAlis171 .NET)

(compiled Apr 28 2010,14:27:37)

;
_computing_molecular_graphics 'Ortep-3 for Windows (Farrugia, 1997)'
_computing_publication_material 'WinGX publication routines (Farrugia, 1999)'
_computing_structure_refinement 'SHELXL-97 (Sheldrick, 2008)'
_computing_structure_solution SHELXLS-97
_diffrn_ambient_temperature 90(2)
_diffrn_detector_area_resol_mean 10.4685
_diffrn_measured_fraction_theta_full 0.997
_diffrn_measured_fraction_theta_max 0.997
_diffrn_measurement_device_type 'Xcalibur, Atlas, Gemini'
_diffrn_measurement_method '\w scans'
_diffrn_orient_matrix_UB_11 -0.0755619
_diffrn_orient_matrix_UB_12 -0.0003771
_diffrn_orient_matrix_UB_13 0.0159163
_diffrn_orient_matrix_UB_21 -0.0186565
_diffrn_orient_matrix_UB_22 0.0215826
_diffrn_orient_matrix_UB_23 -0.0375363
_diffrn_orient_matrix_UB_31 -0.0193811
_diffrn_orient_matrix_UB_32 -0.0193387
_diffrn_orient_matrix_UB_33 -0.04222
_diffrn_radiation_monochromator graphite
_diffrn_radiation_probe x-ray
_diffrn_radiation_type MoK\a
_diffrn_radiation_wavelength 0.71073
_diffrn_reflns_av_R_equivalents 0.0475
_diffrn_reflns_av_unetI/netI 0.0505
_diffrn_reflns_limit_h_max 8
_diffrn_reflns_limit_h_min -10
_diffrn_reflns_limit_k_max 30
_diffrn_reflns_limit_k_min -30
_diffrn_reflns_limit_l_max 14
_diffrn_reflns_limit_l_min -11
_diffrn_reflns_number 18721
_diffrn_reflns_theta_full 26.05
_diffrn_reflns_theta_max 26.05
_diffrn_reflns_theta_min 3.38
_exptl_absorpt_coefficient_mu 0.972
_exptl_absorpt_correction_T_max 0.802
_exptl_absorpt_correction_T_min 0.759
_exptl_absorpt_correction_type analytical
_exptl_absorpt_process_details
;

CrysAlisPro, Oxford Diffraction Ltd.,

Version 1.171.33.66 (release 28-04-2010 CrysAlis171 .NET)

(compiled Apr 28 2010,14:27:37)

Analytical numeric absorption correction using a multifaceted crystal

model based on expressions derived by R.C. Clark &
J.S.

(Clark, R. C. & Reid, J. S. (1995). Acta Cryst. A51, 887-897)

;
_exptl_crystal_colour purple
_exptl_crystal_density_diffrn 1.774
_exptl_crystal_density_method 'not measured'
_exptl_crystal_description prism
_exptl_crystal_F_000 1420
_exptl_crystal_size_max 0.33
_exptl_crystal_size_mid 0.3
_exptl_crystal_size_min 0.27
_refine_diff_density_max 1.125
_refine_diff_density_min -0.853
_refine_diff_density_rms 0.092
_refine_ls_extinction_method none
_refine_ls_goodness_of_fit_ref 1.068
_refine_ls_hydrogen_treatment mixed
_refine_ls_matrix_type full
_refine_ls_number_parameters 379
_refine_ls_number_reflns 5157
_refine_ls_number_restraints 42
_refine_ls_restrained_S_all 1.063
_refine_ls_R_factor_all 0.0636
_refine_ls_R_factor_gt 0.0445
_refine_ls_shift/su_max 0.001
_refine_ls_shift/su_mean 0
_refine_ls_structure_factor_coef Fsqd
_refine_ls_weighting_details
;
calc w=1/[\s^2^(Fo^2^)+(0.0566P)^2^+2.2931P] where
P=(Fo^2^+2Fc^2^)/3
;
_refine_ls_weighting_scheme calc
_refine_ls_wR_factor_gt 0.1094
_refine_ls_wR_factor_ref 0.1161
_reflns_number_gt 3925
_reflns_number_total 5157
_reflns_threshold_expression >2\s(I)
_cod_data_source_file c2dt30224a.txt
_cod_data_source_block gtcni1b
_cod_database_code 7020106
_solved_by 'Dr. Marcos Flores-Alamo'

loop_
_space_group_symop_operation_xyz
'x, y, z'
'-x+1/2, y+1/2, -z+1/2'
'-x, -y, -z'
'x-1/2, -y-1/2, z-1/2'

loop_
_atom_site_label
_atom_site_type_symbol
_atom_site_fract_x
_atom_site_fract_y
_atom_site_fract_z
_atom_site_U_iso_or_equiv
_atom_site_adp_type
_atom_site_occupancy
_atom_site_symmetry_multiplicity
_atom_site_calc_flag
_atom_site_refinement_flags
_atom_site_disorder_assembly
_atom_site_disorder_group
F7 F 0.5540(2) 0.24085(7) 0.58348(17) 0.0277(5) Uani 1 1 d . A .
F9 F 0.3515(3) 0.18546(11) 0.7618(2) 0.0540(8) Uani 1 1 d . A .
P2 P 0.45015(10) 0.21267(4) 0.67310(9) 0.0271(2) Uani 1 1 d . . .
F8 F 0.4397(5) 0.15496(15) 0.6055(4) 0.0320(4) Uani 0.5619(19) 1 d PU A 1
F10 F 0.4649(4) 0.26281(14) 0.7555(3) 0.0320(4) Uani 0.5619(19) 1 d PU A 1
F11 F 0.6058(4) 0.18829(15) 0.7384(3) 0.0320(4) Uani 0.5619(19) 1 d PU A 1
F12 F 0.2984(4) 0.23082(15) 0.6226(4) 0.0320(4) Uani 0.5619(19) 1 d PU A 1
F8A F 0.5096(6) 0.1580(2) 0.6340(5) 0.0320(4) Uani 0.4381(19) 1 d PU A 2
F10A F 0.3900(5) 0.27873(19) 0.6806(4) 0.0320(4) Uani 0.4381(19) 1 d PU A 2
F11A F 0.5773(5) 0.22743(19) 0.7580(4) 0.0320(4) Uani 0.4381(19) 1 d PU A 2
F12A F 0.3232(5) 0.2112(2) 0.5604(5) 0.0320(4) Uani 0.4381(19) 1 d PU A 2
H4N H 1.006(5) 0.3255(17) 0.933(4) 0.038 Uiso 1 1 d . . .
H6N H 0.612(4) 0.3264(17) 0.682(4) 0.038 Uiso 1 1 d . . .
H3N H 0.802(5) 0.2443(16) 0.708(3) 0.038 Uiso 1 1 d . . .
H5N H 0.751(5) 0.3694(16) 0.966(4) 0.038 Uiso 1 1 d . . .
C1 C 1.0265(4) 0.31344(13) 0.5739(3) 0.0179(7) Uani 1 1 d . . .
C2 C 1.1233(4) 0.31934(14) 0.4877(3) 0.0207(7) Uani 1 1 d . . .
H2 H 1.1463 0.2886 0.444 0.025 Uiso 1 1 calc R . .
C3 C 1.1848(4) 0.36938(14) 0.4662(3) 0.0215(7) Uani 1 1 d . . .
H3 H 1.2498 0.3733 0.4073 0.026 Uiso 1 1 calc R . .
C4 C 1.1517(4) 0.41512(13) 0.5317(3) 0.0172(7) Uani 1 1 d . . .
C5 C 1.2123(4) 0.46938(13) 0.5235(3) 0.0217(8) Uani 1 1 d . . .
H5 H 1.2797 0.4773 0.4678 0.026 Uiso 1 1 calc R . .
C6 C 1.1747(4) 0.50949(13) 0.5943(3) 0.0224(8) Uani 1 1 d . . .
H6 H 1.2189 0.5446 0.5883 0.027 Uiso 1 1 calc R . .
C7 C 1.0703(3) 0.50039(12) 0.6778(3) 0.0164(7) Uani 1 1 d . . .
C8 C 1.0222(4) 0.53896(13) 0.7551(3) 0.0198(7) Uani 1 1 d . . .
H8 H 1.058 0.5755 0.7533 0.024 Uiso 1 1 calc R . .
C9 C 0.9242(4) 0.52395(12) 0.8325(3) 0.0186(7) Uani 1 1 d . . .
H9 H 0.8913 0.5501 0.8837 0.022 Uiso 1 1 calc R . .
C10 C 0.8722(3) 0.46935(12) 0.8360(3) 0.0143(7) Uani 1 1 d . . .
C11 C 1.0096(3) 0.44848(12) 0.6857(3) 0.0139(6) Uani 1 1 d . . .
C12 C 1.0518(3) 0.40570(12) 0.6134(3) 0.0147(7) Uani 1 1 d . . .
C13 C 0.7763(4) 0.44632(12) 0.9230(3) 0.0171(7) Uani 1 1 d . . .
H13A H 0.8327 0.4489 0.9962 0.021 Uiso 1 1 calc R . .
H13B H 0.6835 0.4686 0.9257 0.021 Uiso 1 1 calc R . .
C14 C 0.5716(4) 0.38246(13) 0.8615(3) 0.0200(7) Uani 1 1 d . . .
H14A H 0.5089 0.4074 0.9036 0.024 Uiso 1 1 calc R . .
H14B H 0.5372 0.3446 0.8737 0.024 Uiso 1 1 calc R . .
C15 C 0.5530(4) 0.39604(13) 0.7400(3) 0.0190(7) Uani 1 1 d . . .
H15A H 0.4458 0.3915 0.713 0.023 Uiso 1 1 calc R . .
H15B H 0.582 0.4346 0.7282 0.023 Uiso 1 1 calc R . .
C16 C 0.6450(4) 0.37510(14) 0.5603(3) 0.0230(8) Uani 1 1 d . . .
H16A H 0.5398 0.3766 0.5301 0.035 Uiso 1 1 calc R . .
H16B H 0.7004 0.348 0.5193 0.035 Uiso 1 1 calc R . .
H16C H 0.692 0.4111 0.5533 0.035 Uiso 1 1 calc R . .
C17 C 0.9492(4) 0.26103(13) 0.6056(3) 0.0227(8) Uani 1 1 d . . .
H17 H 0.9411 0.2295 0.5598 0.027 Uiso 1 1 calc R . .
C18 C 0.9913(4) 0.24086(13) 0.8052(3) 0.0225(8) Uani 1 1 d . . .
H18A H 1.0364 0.2068 0.7784 0.027 Uiso 1 1 calc R . .
H18B H 0.934 0.2318 0.8703 0.027 Uiso 1 1 calc R . .
C19 C 1.1146(4) 0.28124(12) 0.8382(3) 0.0196(7) Uani 1 1 d . . .
H19A H 1.183 0.2656 0.898 0.024 Uiso 1 1 calc R . .
H19B H 1.1748 0.289 0.774 0.024 Uiso 1 1 calc R . .
C20 C 1.1646(4) 0.37304(13) 0.9057(3) 0.0212(8) Uani 1 1 d . . .
H20A H 1.2389 0.3575 0.9604 0.032 Uiso 1 1 calc R . .
H20B H 1.1186 0.4055 0.9368 0.032 Uiso 1 1 calc R . .
H20C H 1.2149 0.3832 0.839 0.032 Uiso 1 1 calc R . .
N1 N 0.9133(3) 0.43358(10) 0.7626(2) 0.0139(6) Uani 1 1 d . . .
N2 N 0.9915(3) 0.35599(10) 0.6340(2) 0.0137(5) Uani 1 1 d . . .
N3 N 0.8875(3) 0.26469(10) 0.7164(2) 0.0170(6) Uani 1 1 d . . .
N4 N 1.0466(3) 0.33233(11) 0.8769(2) 0.0159(6) Uani 1 1 d . . .
N5 N 0.7328(3) 0.38804(10) 0.9015(2) 0.0161(6) Uani 1 1 d . . .
N6 N 0.6491(3) 0.35953(11) 0.6777(2) 0.0154(6) Uani 1 1 d . . .
Ni1 Ni 0.86242(4) 0.353183(15) 0.76507(3) 0.01222(13) Uani 1 1 d . . .
F1 F 0.6335(2) 0.62480(8) 0.7878(2) 0.0339(5) Uani 1 1 d . . .
F2 F 0.5953(2) 0.56005(8) 0.91615(17) 0.0258(5) Uani 1 1 d . . .
F3 F 0.3746(2) 0.53787(9) 0.8241(2) 0.0414(6) Uani 1 1 d . . .
F4 F 0.4124(2) 0.60259(8) 0.69569(17) 0.0274(5) Uani 1 1 d . . .
F5 F 0.4189(2) 0.62543(9) 0.87746(18) 0.0349(5) Uani 1 1 d . . .
F6 F 0.5901(3) 0.53766(8) 0.73443(18) 0.0359(6) Uani 1 1 d . . .
P1 P 0.50317(9) 0.58121(3) 0.80568(7) 0.0169(2) Uani 1 1 d . . .

loop_
_atom_site_aniso_label
_atom_site_aniso_U_11
_atom_site_aniso_U_22
_atom_site_aniso_U_33
_atom_site_aniso_U_23
_atom_site_aniso_U_13
_atom_site_aniso_U_12
F7 0.0343(12) 0.0223(10) 0.0264(13) -0.0022(8) 0.0012(10) -0.0033(8)
F9 0.0371(14) 0.0703(17) 0.0586(19) -0.0371(14) 0.0321(13) -0.0336(12)
P2 0.0137(4) 0.0316(5) 0.0364(6) -0.0164(4) 0.0049(4) -0.0042(4)
F8 0.0293(9) 0.0322(8) 0.0353(11) 0.0015(7) 0.0081(8) -0.0058(7)
F10 0.0293(9) 0.0322(8) 0.0353(11) 0.0015(7) 0.0081(8) -0.0058(7)
F11 0.0293(9) 0.0322(8) 0.0353(11) 0.0015(7) 0.0081(8) -0.0058(7)
F12 0.0293(9) 0.0322(8) 0.0353(11) 0.0015(7) 0.0081(8) -0.0058(7)
F8A 0.0293(9) 0.0322(8) 0.0353(11) 0.0015(7) 0.0081(8) -0.0058(7)
F10A 0.0293(9) 0.0322(8) 0.0353(11) 0.0015(7) 0.0081(8) -0.0058(7)
F11A 0.0293(9) 0.0322(8) 0.0353(11) 0.0015(7) 0.0081(8) -0.0058(7)
F12A 0.0293(9) 0.0322(8) 0.0353(11) 0.0015(7) 0.0081(8) -0.0058(7)
C1 0.0163(17) 0.0216(17) 0.0151(18) -0.0039(13) -0.0037(14) 0.0042(12)
C2 0.0200(17) 0.0299(19) 0.0121(18) -0.0044(14) 0.0004(14) 0.0056(14)
C3 0.0170(17) 0.036(2) 0.0115(18) 0.0007(14) 0.0044(14) 0.0048(14)
C4 0.0146(16) 0.0269(17) 0.0098(17) 0.0024(13) -0.0011(13) 0.0007(13)
C5 0.0167(18) 0.0323(19) 0.0165(19) 0.0056(14) 0.0044(15) -0.0059(14)
C6 0.0200(18) 0.0261(18) 0.021(2) 0.0073(14) -0.0023(15) -0.0086(14)
C7 0.0153(16) 0.0192(16) 0.0143(18) 0.0014(13) -0.0028(14) -0.0035(12)
C8 0.0209(17) 0.0142(16) 0.023(2) 0.0001(13) -0.0047(15) -0.0049(12)
C9 0.0192(17) 0.0151(16) 0.021(2) -0.0038(13) -0.0025(15) 0.0020(12)
C10 0.0116(15) 0.0161(16) 0.0147(18) -0.0017(12) -0.0026(13) 0.0032(12)
C11 0.0106(15) 0.0193(16) 0.0116(17) 0.0022(12) -0.0007(13) -0.0009(12)
C12 0.0137(16) 0.0186(16) 0.0113(17) -0.0006(12) -0.0014(13) -0.0019(12)
C13 0.0178(16) 0.0196(16) 0.0142(18) -0.0045(13) 0.0032(14) 0.0013(12)
C14 0.0155(17) 0.0248(18) 0.020(2) -0.0018(14) 0.0034(14) -0.0011(13)
C15 0.0122(16) 0.0219(17) 0.023(2) -0.0020(14) 0.0003(14) 0.0026(12)
C16 0.0227(18) 0.0330(19) 0.0132(19) 0.0018(14) -0.0008(15) 0.0006(14)
C17 0.0279(19) 0.0205(17) 0.020(2) -0.0122(14) 0.0036(16) -0.0032(14)
C18 0.0239(18) 0.0166(17) 0.027(2) 0.0012(14) -0.0012(16) 0.0039(13)
C19 0.0178(17) 0.0204(17) 0.0199(19) -0.0034(13) -0.0036(15) 0.0070(13)
C20 0.0156(17) 0.0255(17) 0.022(2) -0.0023(14) -0.0029(15) -0.0019(13)
N1 0.0126(13) 0.0154(13) 0.0136(15) 0.0004(10) 0.0012(11) 0.0013(10)
N2 0.0117(13) 0.0180(13) 0.0113(14) -0.0026(11) -0.0007(11) -0.0001(10)
N3 0.0160(14) 0.0161(14) 0.0186(16) -0.0020(11) 0.0006(12) -0.0009(11)
N4 0.0139(14) 0.0177(13) 0.0163(16) -0.0026(11) 0.0028(12) 0.0000(10)
N5 0.0150(14) 0.0186(14) 0.0149(16) 0.0001(11) 0.0023(12) 0.0002(11)
N6 0.0177(14) 0.0150(14) 0.0135(15) -0.0006(11) 0.0018(11) -0.0023(10)
Ni1 0.0119(2) 0.0124(2) 0.0125(2) -0.00097(15) 0.00211(16) -0.00083(15)
F1 0.0295(12) 0.0302(11) 0.0416(15) 0.0035(10) -0.0003(10) -0.0107(9)
F2 0.0296(11) 0.0270(11) 0.0203(12) 0.0010(8) -0.0027(9) 0.0108(8)
F3 0.0344(13) 0.0419(13) 0.0468(16) 0.0186(11) -0.0057(11) -0.0181(10)
F4 0.0313(11) 0.0287(11) 0.0209(12) 0.0038(8) -0.0070(9) 0.0023(8)
F5 0.0419(13) 0.0393(12) 0.0242(13) 0.0020(9) 0.0083(10) 0.0240(10)
F6 0.0507(14) 0.0314(12) 0.0260(13) -0.0077(9) 0.0045(11) 0.0177(10)
P1 0.0171(4) 0.0175(4) 0.0162(5) 0.0003(3) 0.0018(4) 0.0017(3)

loop_
_atom_type_symbol
_atom_type_description
_atom_type_scat_dispersion_real
_atom_type_scat_dispersion_imag
_atom_type_scat_source
C C 0.0033 0.0016 'International Tables Vol C Tables 4.2.6.8 and 6.1.1.4'
H H 0 0 'International Tables Vol C Tables 4.2.6.8 and 6.1.1.4'
N N 0.0061 0.0033 'International Tables Vol C Tables 4.2.6.8 and 6.1.1.4'
F F 0.0171 0.0103 'International Tables Vol C Tables 4.2.6.8 and 6.1.1.4'
P P 0.1023 0.0942 'International Tables Vol C Tables 4.2.6.8 and 6.1.1.4'
Ni Ni 0.3393 1.1124 'International Tables Vol C Tables 4.2.6.8 and 6.1.1.4'

loop_
_exptl_crystal_face_index_h
_exptl_crystal_face_index_k
_exptl_crystal_face_index_l
_exptl_crystal_face_perp_dist
2 -17 14 0.1333
-2 17 -14 0.1333
-2 -31 -7 0.1483
2 31 7 0.1483
-12 3 3 0.1418
12 -3 -3 0.1418

loop_
_geom_angle_atom_site_label_1
_geom_angle_atom_site_label_2
_geom_angle_atom_site_label_3
_geom_angle
F12 P2 F11A 143.9(3)
F12 P2 F8A 116.7(3)
F11A P2 F8A 99.4(3)
F12 P2 F9 83.14(19)
F11A P2 F9 93.4(2)
F8A P2 F9 93.4(2)
F12 P2 F10 93.5(2)
F11A P2 F10 50.3(2)
F8A P2 F10 149.4(3)
F9 P2 F10 85.66(17)
F12 P2 F7 97.72(18)
F11A P2 F7 85.5(2)
F8A P2 F7 86.7(2)
F9 P2 F7 178.98(14)
F10 P2 F7 93.74(16)
F12 P2 F8 91.8(2)
F11A P2 F8 124.1(2)
F8A P2 F8 25.1(2)
F9 P2 F8 87.71(17)
F10 P2 F8 170.9(2)
F7 P2 F8 92.79(17)
F12 P2 F11 173.3(2)
F11A P2 F11 37.3(2)
F8A P2 F11 62.5(3)
F9 P2 F11 90.29(17)
F10 P2 F11 87.0(2)
F7 P2 F11 88.86(15)
F8 P2 F11 86.9(2)
F12 P2 F10A 57.9(2)
F11A P2 F10A 87.7(3)
F8A P2 F10A 164.4(3)
F9 P2 F10A 100.1(2)
F10 P2 F10A 40.9(2)
F7 P2 F10A 79.99(18)
F8 P2 F10A 147.0(2)
F11 P2 F10A 124.7(2)
F12 P2 F12A 32.9(2)
F11A P2 F12A 164.8(3)
F8A P2 F12A 87.5(3)
F9 P2 F12A 99.71(19)
F10 P2 F12A 122.8(2)
F7 P2 F12A 81.31(18)
F8 P2 F12A 64.5(2)
F11 P2 F12A 148.9(2)
F10A P2 F12A 82.6(2)
N2 C1 C2 120.5(3)
N2 C1 C17 113.7(3)
C2 C1 C17 125.8(3)
C3 C2 C1 120.2(3)
C3 C2 H2 119.9
C1 C2 H2 119.9
C2 C3 C4 120.0(3)
C2 C3 H3 120
C4 C3 H3 120
C12 C4 C3 115.7(3)
C12 C4 C5 117.4(3)
C3 C4 C5 126.8(3)
C6 C5 C4 121.0(3)
C6 C5 H5 119.5
C4 C5 H5 119.5
C5 C6 C7 122.0(3)
C5 C6 H6 119
C7 C6 H6 119
C11 C7 C8 115.5(3)
C11 C7 C6 117.6(3)
C8 C7 C6 126.9(3)
C9 C8 C7 120.4(3)
C9 C8 H8 119.8
C7 C8 H8 119.8
C8 C9 C10 119.8(3)
C8 C9 H9 120.1
C10 C9 H9 120.1
N1 C10 C9 120.1(3)
N1 C10 C13 114.7(3)
C9 C10 C13 125.1(3)
N1 C11 C7 124.0(3)
N1 C11 C12 115.2(3)
C7 C11 C12 120.7(3)
N2 C12 C4 123.8(3)
N2 C12 C11 114.9(3)
C4 C12 C11 121.3(3)
N5 C13 C10 112.7(3)
N5 C13 H13A 109
C10 C13 H13A 109
N5 C13 H13B 109
C10 C13 H13B 109
H13A C13 H13B 107.8
N5 C14 C15 109.8(3)
N5 C14 H14A 109.7
C15 C14 H14A 109.7
N5 C14 H14B 109.7
C15 C14 H14B 109.7
H14A C14 H14B 108.2
N6 C15 C14 109.6(3)
N6 C15 H15A 109.8
C14 C15 H15A 109.8
N6 C15 H15B 109.8
C14 C15 H15B 109.8
H15A C15 H15B 108.2
N6 C16 H16A 109.5
N6 C16 H16B 109.5
H16A C16 H16B 109.5
N6 C16 H16C 109.5
H16A C16 H16C 109.5
H16B C16 H16C 109.5
N3 C17 C1 112.2(3)
N3 C17 H17 123.9
C1 C17 H17 123.9
N3 C18 C19 109.7(3)
N3 C18 H18A 109.7
C19 C18 H18A 109.7
N3 C18 H18B 109.7
C19 C18 H18B 109.7
H18A C18 H18B 108.2
N4 C19 C18 109.5(3)
N4 C19 H19A 109.8
C18 C19 H19A 109.8
N4 C19 H19B 109.8
C18 C19 H19B 109.8
H19A C19 H19B 108.2
N4 C20 H20A 109.5
N4 C20 H20B 109.5
H20A C20 H20B 109.5
N4 C20 H20C 109.5
H20A C20 H20C 109.5
H20B C20 H20C 109.5
C10 N1 C11 120.1(3)
C10 N1 Ni1 124.5(2)
C11 N1 Ni1 115.1(2)
C1 N2 C12 119.7(3)
C1 N2 Ni1 125.0(2)
C12 N2 Ni1 115.2(2)
C17 N3 C18 112.5(3)
C17 N3 Ni1 109.98(19)
C18 N3 Ni1 104.76(19)
C17 N3 H3N 103(3)
C18 N3 H3N 110(3)
Ni1 N3 H3N 117(3)
C20 N4 C19 110.5(3)
C20 N4 Ni1 119.7(2)
C19 N4 Ni1 108.4(2)
C20 N4 H4N 107(3)
C19 N4 H4N 108(3)
Ni1 N4 H4N 103(3)
C14 N5 C13 112.1(2)
C14 N5 Ni1 104.7(2)
C13 N5 Ni1 110.60(19)
C14 N5 H5N 110(3)
C13 N5 H5N 108(3)
Ni1 N5 H5N 112(3)
C16 N6 C15 111.0(3)
C16 N6 Ni1 117.9(2)
C15 N6 Ni1 108.52(19)
C16 N6 H6N 108(3)
C15 N6 H6N 107(3)
Ni1 N6 H6N 103(3)
N2 Ni1 N1 79.42(10)
N2 Ni1 N6 98.05(10)
N1 Ni1 N6 96.58(10)
N2 Ni1 N4 93.27(11)
N1 Ni1 N4 94.63(10)
N6 Ni1 N4 165.34(11)
N2 Ni1 N5 155.67(10)
N1 Ni1 N5 76.47(10)
N6 Ni1 N5 81.66(10)
N4 Ni1 N5 91.85(10)
N2 Ni1 N3 75.94(10)
N1 Ni1 N3 154.73(11)
N6 Ni1 N3 92.33(10)
N4 Ni1 N3 81.37(10)
N5 Ni1 N3 128.37(10)
F3 P1 F4 90.54(12)
F3 P1 F1 179.62(14)
F4 P1 F1 89.84(12)
F3 P1 F6 90.40(14)
F4 P1 F6 90.18(12)
F1 P1 F6 89.61(13)
F3 P1 F5 90.57(14)
F4 P1 F5 90.19(11)
F1 P1 F5 89.42(13)
F6 P1 F5 178.97(14)
F3 P1 F2 89.87(12)
F4 P1 F2 179.59(13)
F1 P1 F2 89.75(12)
F6 P1 F2 89.85(11)
F5 P1 F2 89.78(11)

loop_
_geom_bond_atom_site_label_1
_geom_bond_atom_site_label_2
_geom_bond_distance
F7 P2 1.623(2)
F9 P2 1.577(3)
P2 F12 1.508(4)
P2 F11A 1.518(5)
P2 F8A 1.525(5)
P2 F10 1.581(4)
P2 F8 1.632(4)
P2 F11 1.656(4)
P2 F10A 1.707(5)
P2 F12A 1.710(5)
C1 N2 1.319(4)
C1 C2 1.402(5)
C1 C17 1.516(5)
C2 C3 1.373(5)
C2 H2 0.95
C3 C4 1.414(5)
C3 H3 0.95
C4 C12 1.390(5)
C4 C5 1.439(4)
C5 C6 1.360(5)
C5 H5 0.95
C6 C7 1.433(5)
C6 H6 0.95
C7 C11 1.385(4)
C7 C8 1.415(5)
C8 C9 1.369(5)
C8 H8 0.95
C9 C10 1.416(4)
C9 H9 0.95
C10 N1 1.316(4)
C10 C13 1.505(5)
C11 N1 1.355(4)
C11 C12 1.430(4)
C12 N2 1.359(4)
C13 N5 1.496(4)
C13 H13A 0.99
C13 H13B 0.99
C14 N5 1.485(4)
C14 C15 1.507(5)
C14 H14A 0.99
C14 H14B 0.99
C15 N6 1.476(4)
C15 H15A 0.99
C15 H15B 0.99
C16 N6 1.469(4)
C16 H16A 0.98
C16 H16B 0.98
C16 H16C 0.98
C17 N3 1.485(4)
C17 H17 0.95
C18 N3 1.487(4)
C18 C19 1.508(5)
C18 H18A 0.99
C18 H18B 0.99
C19 N4 1.478(4)
C19 H19A 0.99
C19 H19B 0.99
C20 N4 1.470(4)
C20 H20A 0.98
C20 H20B 0.98
C20 H20C 0.98
N1 Ni1 2.020(2)
N2 Ni1 2.018(3)
N3 Ni1 2.259(3)
N3 H3N 0.91(4)
N4 Ni1 2.114(3)
N4 H4N 0.80(4)
N5 Ni1 2.243(3)
N5 H5N 0.91(4)
N6 Ni1 2.110(3)
N6 H6N 0.88(4)
F1 P1 1.598(2)
F2 P1 1.606(2)
F3 P1 1.584(2)
F4 P1 1.597(2)
F5 P1 1.604(2)
F6 P1 1.601(2)

loop_
_geom_torsion_atom_site_label_1
_geom_torsion_atom_site_label_2
_geom_torsion_atom_site_label_3
_geom_torsion_atom_site_label_4
_geom_torsion
N2 C1 C2 C3 1.2(5)
C17 C1 C2 C3 179.0(3)
C1 C2 C3 C4 0.5(5)
C2 C3 C4 C12 -2.0(5)
C2 C3 C4 C5 176.7(3)
C12 C4 C5 C6 0.9(5)
C3 C4 C5 C6 -177.8(3)
C4 C5 C6 C7 -1.9(5)
C5 C6 C7 C11 1.0(5)
C5 C6 C7 C8 -179.5(3)
C11 C7 C8 C9 1.2(5)
C6 C7 C8 C9 -178.3(3)
C7 C8 C9 C10 0.7(5)
C8 C9 C10 N1 -2.5(5)
C8 C9 C10 C13 174.1(3)
C8 C7 C11 N1 -1.6(5)
C6 C7 C11 N1 177.9(3)
C8 C7 C11 C12 -178.8(3)
C6 C7 C11 C12 0.7(4)
C3 C4 C12 N2 2.1(5)
C5 C4 C12 N2 -176.7(3)
C3 C4 C12 C11 179.6(3)
C5 C4 C12 C11 0.8(4)
N1 C11 C12 N2 -1.3(4)
C7 C11 C12 N2 176.1(3)
N1 C11 C12 C4 -179.0(3)
C7 C11 C12 C4 -1.6(5)
N1 C10 C13 N5 -6.1(4)
C9 C10 C13 N5 177.1(3)
N5 C14 C15 N6 58.1(3)
N2 C1 C17 N3 -16.8(4)
C2 C1 C17 N3 165.2(3)
N3 C18 C19 N4 58.7(4)
C9 C10 N1 C11 2.2(4)
C13 C10 N1 C11 -174.7(3)
C9 C10 N1 Ni1 174.7(2)
C13 C10 N1 Ni1 -2.2(4)
C7 C11 N1 C10 -0.1(5)
C12 C11 N1 C10 177.3(3)
C7 C11 N1 Ni1 -173.3(2)
C12 C11 N1 Ni1 4.1(3)
C2 C1 N2 C12 -1.1(4)
C17 C1 N2 C12 -179.2(3)
C2 C1 N2 Ni1 -176.9(2)
C17 C1 N2 Ni1 5.0(4)
C4 C12 N2 C1 -0.6(5)
C11 C12 N2 C1 -178.2(3)
C4 C12 N2 Ni1 175.6(2)
C11 C12 N2 Ni1 -2.1(3)
C1 C17 N3 C18 -96.8(3)
C1 C17 N3 Ni1 19.5(3)
C19 C18 N3 C17 79.8(3)
C19 C18 N3 Ni1 -39.7(3)
C18 C19 N4 C20 -177.9(3)
C18 C19 N4 Ni1 -45.0(3)
C15 C14 N5 C13 79.6(3)
C15 C14 N5 Ni1 -40.4(3)
C10 C13 N5 C14 -106.1(3)
C10 C13 N5 Ni1 10.4(3)
C14 C15 N6 C16 -174.5(3)
C14 C15 N6 Ni1 -43.4(3)
C1 N2 Ni1 N1 179.2(3)
C12 N2 Ni1 N1 3.3(2)
C1 N2 Ni1 N6 -85.6(3)
C12 N2 Ni1 N6 98.5(2)
C1 N2 Ni1 N4 85.1(3)
C12 N2 Ni1 N4 -90.8(2)
C1 N2 Ni1 N5 -173.1(2)
C12 N2 Ni1 N5 11.0(4)
C1 N2 Ni1 N3 4.8(2)
C12 N2 Ni1 N3 -171.1(2)
C10 N1 Ni1 N2 -176.8(3)
C11 N1 Ni1 N2 -4.0(2)
C10 N1 Ni1 N6 86.2(3)
C11 N1 Ni1 N6 -101.0(2)
C10 N1 Ni1 N4 -84.4(3)
C11 N1 Ni1 N4 88.5(2)
C10 N1 Ni1 N5 6.4(2)
C11 N1 Ni1 N5 179.3(2)
C10 N1 Ni1 N3 -163.9(2)
C11 N1 Ni1 N3 8.9(4)
C16 N6 Ni1 N2 -12.2(2)
C15 N6 Ni1 N2 -139.5(2)
C16 N6 Ni1 N1 68.0(2)
C15 N6 Ni1 N1 -59.3(2)
C16 N6 Ni1 N4 -152.4(4)
C15 N6 Ni1 N4 80.4(5)
C16 N6 Ni1 N5 143.2(2)
C15 N6 Ni1 N5 16.0(2)
C16 N6 Ni1 N3 -88.3(2)
C15 N6 Ni1 N3 144.4(2)
C20 N4 Ni1 N2 70.0(2)
C19 N4 Ni1 N2 -57.9(2)
C20 N4 Ni1 N1 -9.7(3)
C19 N4 Ni1 N1 -137.6(2)
C20 N4 Ni1 N6 -149.5(4)
C19 N4 Ni1 N6 82.6(5)
C20 N4 Ni1 N5 -86.2(2)
C19 N4 Ni1 N5 145.9(2)
C20 N4 Ni1 N3 145.2(3)
C19 N4 Ni1 N3 17.3(2)
C14 N5 Ni1 N2 104.4(3)
C13 N5 Ni1 N2 -16.5(4)
C14 N5 Ni1 N1 112.2(2)
C13 N5 Ni1 N1 -8.72(19)
C14 N5 Ni1 N6 13.35(19)
C13 N5 Ni1 N6 -107.6(2)
C14 N5 Ni1 N4 -153.45(19)
C13 N5 Ni1 N4 85.6(2)
C14 N5 Ni1 N3 -73.0(2)
C13 N5 Ni1 N3 166.05(18)
C17 N3 Ni1 N2 -13.3(2)
C18 N3 Ni1 N2 107.8(2)
C17 N3 Ni1 N1 -26.3(4)
C18 N3 Ni1 N1 94.8(3)
C17 N3 Ni1 N6 84.4(2)
C18 N3 Ni1 N6 -154.4(2)
C17 N3 Ni1 N4 -108.9(2)
C18 N3 Ni1 N4 12.2(2)
C17 N3 Ni1 N5 165.64(18)
C18 N3 Ni1 N5 -73.3(2)
